data_1539136
loop_
_publ_author_name
'Yu, Chun-Yue'
'Chuang, Hui-Ju'
'Ko, Bao-Tsan'

_publ_section_title
;
 Bimetallic bis(benzotriazole iminophenolate) cobalt, nickel and zinc
 complexes as versatile catalysts for coupling of carbon dioxide with
 epoxides and copolymerization of phthalic anhydride with cyclohexene
 oxide
;
_journal_issue 6
_journal_name_full 'Catal. Sci. Technol.'
_journal_page_first 1779
_journal_paper_doi 10.1039/C5CY01290B
_journal_volume 6
_journal_year 2016
_chemical_formula_sum 'C45 H56 Cl2 N8 O5 Zn'
_chemical_formula_weight 925.25
_chemical_name_systematic
; 
 ? 
;
_space_group_IT_number 2
_symmetry_cell_setting triclinic
_symmetry_space_group_name_Hall '-P 1'
_symmetry_space_group_name_H-M 'P -1'
_atom_sites_solution_hydrogens geom
_atom_sites_solution_primary direct
_atom_sites_solution_secondary difmap
_audit_creation_method SHELXL-97
_audit_update_record
;
2015-08-04 deposited with the CCDC.
2015-10-12 downloaded from the CCDC.
;
_cell_angle_alpha 90.191(9)
_cell_angle_beta 108.659(8)
_cell_angle_gamma 92.048(7)
_cell_formula_units_Z 2
_cell_length_a 12.6986(10)
_cell_length_b 12.8906(13)
_cell_length_c 14.9043(16)
_cell_measurement_temperature 120(2)
_cell_volume 2309.7(4)
_computing_cell_refinement 'Xcalibur, Sapphire3, Gemini'
_computing_data_collection 'Xcalibur, Sapphire3, Gemini'
_computing_data_reduction 'Xcalibur, Sapphire3, Gemini'
_computing_molecular_graphics 'Xcalibur, Sapphire3, Gemini'
_computing_publication_material 'Xcalibur, Sapphire3, Gemini'
_computing_structure_refinement 'SHELXL-97 (Sheldrick, 2008)'
_computing_structure_solution 'SHELXS-97 (Sheldrick, 2008)'
_diffrn_ambient_temperature 120(2)
_diffrn_measured_fraction_theta_full 0.976
_diffrn_measured_fraction_theta_max 0.949
_diffrn_measurement_device_type 'Xcalibur, Sapphire3, Gemini'
_diffrn_measurement_method '\w scans'
_diffrn_radiation_monochromator graphite
_diffrn_radiation_source 'fine-focus sealed tube'
_diffrn_radiation_type CuK\a
_diffrn_radiation_wavelength 1.54184
_diffrn_reflns_av_R_equivalents 0.0918
_diffrn_reflns_av_sigmaI/netI 0.0904
_diffrn_reflns_limit_h_max 15
_diffrn_reflns_limit_h_min -14
_diffrn_reflns_limit_k_max 15
_diffrn_reflns_limit_k_min -15
_diffrn_reflns_limit_l_max 18
_diffrn_reflns_limit_l_min -18
_diffrn_reflns_number 20732
_diffrn_reflns_theta_full 68.00
_diffrn_reflns_theta_max 72.97
_diffrn_reflns_theta_min 3.13
_exptl_absorpt_coefficient_mu 2.230
_exptl_absorpt_correction_T_max 0.7757
_exptl_absorpt_correction_T_min 0.5948
_exptl_absorpt_correction_type multi-scan
_exptl_crystal_colour yellow
_exptl_crystal_density_diffrn 1.330
_exptl_crystal_density_method 'not measured'
_exptl_crystal_description block
_exptl_crystal_F_000 972
_exptl_crystal_size_max 0.26
_exptl_crystal_size_mid 0.16
_exptl_crystal_size_min 0.12
_refine_diff_density_max 2.623
_refine_diff_density_min -1.029
_refine_diff_density_rms 0.164
_refine_ls_extinction_method none
_refine_ls_goodness_of_fit_ref 1.009
_refine_ls_hydrogen_treatment constr
_refine_ls_matrix_type full
_refine_ls_number_parameters 560
_refine_ls_number_reflns 8741
_refine_ls_number_restraints 0
_refine_ls_restrained_S_all 1.009
_refine_ls_R_factor_all 0.1248
_refine_ls_R_factor_gt 0.1020
_refine_ls_shift/su_max 0.001
_refine_ls_shift/su_mean 0.000
_refine_ls_structure_factor_coef Fsqd
_refine_ls_weighting_details 'calc w=1/[\s^2^(Fo^2^)+(0.2000P)^2^+3.1824P] where P=(Fo^2^+2Fc^2^)/3'
_refine_ls_weighting_scheme calc
_refine_ls_wR_factor_gt 0.2717
_refine_ls_wR_factor_ref 0.3093
_reflns_number_gt 6401
_reflns_number_total 8741
_reflns_threshold_expression >2sigma(I)
_cod_data_source_file c5cy01290b2.cif
_cod_data_source_block yue07
_cod_depositor_comments
;
The following automatic conversions were performed:

'_symmetry_cell_setting' value 'Triclinic' changed to 'triclinic'
according to
/usr/data/users/saulius/crontab/automatic-downloads/rss-feeds/RSC/lib/dictionaries/cif_core.dic
dictionary named 'cif_core.dic' version 2.4.2 from 2011-04-26.

Automatic conversion script
Id: cif_fix_values 3271 2015-04-21 07:52:19Z andrius 

 Adding full bibliography for 1539136.cif.
;
_cod_database_code 1539136

loop_
_symmetry_equiv_pos_as_xyz
'x, y, z'
'-x, -y, -z'

loop_
_atom_site_label
_atom_site_type_symbol
_atom_site_fract_x
_atom_site_fract_y
_atom_site_fract_z
_atom_site_U_iso_or_equiv
_atom_site_adp_type
_atom_site_occupancy
_atom_site_symmetry_multiplicity
_atom_site_calc_flag
_atom_site_refinement_flags
Zn Zn 0.15647(5) 1.04878(5) 0.47283(5) 0.0285(2) Uani 1 1 d .
O1 O 0.1662(3) 1.0187(3) 0.6088(2) 0.0294(7) Uani 1 1 d .
O2 O 0.1087(3) 0.9053(3) 0.4225(3) 0.0317(8) Uani 1 1 d .
O3 O 0.0058(3) 1.1126(2) 0.4293(2) 0.0292(7) Uani 1 1 d .
H3A H 0.0004 1.1775 0.4362 0.035 Uiso 1 1 d R
H3B H -0.0523 1.0745 0.4039 0.035 Uiso 1 1 d R
N1 N 0.1897(4) 0.8707(3) 0.7717(3) 0.0326(9) Uani 1 1 d .
N2 N 0.1318(3) 0.9542(3) 0.7764(3) 0.0306(9) Uani 1 1 d .
N3 N 0.0382(4) 0.9378(3) 0.7970(3) 0.0346(9) Uani 1 1 d .
N4 N 0.0311(4) 0.7175(3) 0.4704(3) 0.0317(9) Uani 1 1 d .
N5 N 0.0248(3) 0.6972(3) 0.3810(3) 0.0293(9) Uani 1 1 d .
N6 N -0.0470(4) 0.6220(3) 0.3360(3) 0.0342(10) Uani 1 1 d .
N7 N 0.2710(3) 1.1718(3) 0.5292(3) 0.0312(9) Uani 1 1 d .
N8 N 0.2270(4) 1.0706(3) 0.3660(3) 0.0332(9) Uani 1 1 d .
C1 C 0.1937(4) 1.0839(4) 0.6818(4) 0.0288(10) Uani 1 1 d .
C2 C 0.1736(4) 1.0570(4) 0.7664(4) 0.0304(10) Uani 1 1 d .
C3 C 0.1951(4) 1.1234(4) 0.8429(4) 0.0328(11) Uani 1 1 d .
H3C H 0.1765 1.1014 0.8969 0.039 Uiso 1 1 calc R
C4 C 0.2433(4) 1.2218(4) 0.8431(4) 0.0321(11) Uani 1 1 d .
C5 C 0.2687(4) 1.2492(4) 0.7633(4) 0.0307(10) Uani 1 1 d .
H5A H 0.3028 1.3158 0.7619 0.037 Uiso 1 1 calc R
C6 C 0.2462(4) 1.1823(4) 0.6826(4) 0.0300(10) Uani 1 1 d .
C7 C 0.2875(4) 1.2192(4) 0.6090(4) 0.0296(10) Uani 1 1 d .
H7A H 0.3299 1.2829 0.6198 0.036 Uiso 1 1 calc R
C8 C 0.3344(4) 1.2073(4) 0.4674(4) 0.0384(12) Uani 1 1 d .
H8A H 0.4086 1.1767 0.4879 0.046 Uiso 1 1 calc R
H8B H 0.3452 1.2838 0.4723 0.046 Uiso 1 1 calc R
C9 C 0.2733(5) 1.1757(4) 0.3668(4) 0.0391(12) Uani 1 1 d .
H9A H 0.2129 1.2239 0.3386 0.047 Uiso 1 1 calc R
H9B H 0.3248 1.1781 0.3290 0.047 Uiso 1 1 calc R
C10 C 0.2433(4) 0.9998(4) 0.3124(4) 0.0346(11) Uani 1 1 d .
H10A H 0.2863 1.0192 0.2730 0.042 Uiso 1 1 calc R
C11 C 0.2028(4) 0.8932(4) 0.3058(4) 0.0324(11) Uani 1 1 d .
C12 C 0.1346(4) 0.8520(4) 0.3587(3) 0.0282(10) Uani 1 1 d .
C13 C 0.0979(4) 0.7477(4) 0.3369(4) 0.0312(11) Uani 1 1 d .
C14 C 0.1282(4) 0.6885(4) 0.2718(4) 0.0334(11) Uani 1 1 d .
H14A H 0.1001 0.6188 0.2597 0.040 Uiso 1 1 calc R
C15 C 0.1979(4) 0.7270(4) 0.2238(4) 0.0335(11) Uani 1 1 d .
C16 C 0.2316(5) 0.8301(4) 0.2394(4) 0.0356(11) Uani 1 1 d .
H16A H 0.2756 0.8600 0.2046 0.043 Uiso 1 1 calc R
C17 C 0.1270(4) 0.7927(4) 0.7902(4) 0.0338(11) Uani 1 1 d .
C18 C 0.1442(5) 0.6848(4) 0.7963(4) 0.0425(13) Uani 1 1 d .
H18A H 0.2079 0.6565 0.7866 0.051 Uiso 1 1 calc R
C19 C 0.0651(6) 0.6224(5) 0.8170(4) 0.0477(15) Uani 1 1 d .
H19A H 0.0726 0.5493 0.8195 0.057 Uiso 1 1 calc R
C20 C -0.0276(6) 0.6658(5) 0.8347(4) 0.0476(15) Uani 1 1 d .
H20A H -0.0796 0.6207 0.8503 0.057 Uiso 1 1 calc R
C21 C -0.0446(5) 0.7685(5) 0.8301(4) 0.0423(13) Uani 1 1 d .
H21A H -0.1076 0.7958 0.8418 0.051 Uiso 1 1 calc R
C22 C 0.0342(5) 0.8341(4) 0.8073(4) 0.0350(11) Uani 1 1 d .
C23 C 0.2647(4) 1.2938(4) 0.9303(4) 0.0358(11) Uani 1 1 d .
C24 C 0.3241(6) 1.3963(5) 0.9185(5) 0.0488(15) Uani 1 1 d .
H24A H 0.2775 1.4326 0.8631 0.073 Uiso 1 1 calc R
H24B H 0.3953 1.3816 0.9095 0.073 Uiso 1 1 calc R
H24C H 0.3375 1.4400 0.9753 0.073 Uiso 1 1 calc R
C25 C 0.1504(5) 1.3218(5) 0.9366(5) 0.0465(14) Uani 1 1 d .
H25A H 0.1113 1.2588 0.9481 0.070 Uiso 1 1 calc R
H25B H 0.1064 1.3526 0.8770 0.070 Uiso 1 1 calc R
H25C H 0.1606 1.3717 0.9887 0.070 Uiso 1 1 calc R
C26 C 0.3258(5) 1.2396(4) 1.0239(4) 0.0404(12) Uani 1 1 d .
H26A H 0.3231 1.2866 1.0757 0.048 Uiso 1 1 calc R
H26B H 0.2796 1.1769 1.0267 0.048 Uiso 1 1 calc R
C27 C 0.4467(5) 1.2045(5) 1.0505(5) 0.0486(15) Uani 1 1 d .
C28 C 0.4631(7) 1.1269(7) 1.1322(6) 0.070(2) Uani 1 1 d .
H28A H 0.4162 1.0642 1.1089 0.105 Uiso 1 1 calc R
H28B H 0.4421 1.1588 1.1834 0.105 Uiso 1 1 calc R
H28C H 0.5413 1.1085 1.1560 0.105 Uiso 1 1 calc R
C29 C 0.5321(6) 1.2951(7) 1.0859(6) 0.072(2) Uani 1 1 d .
H29A H 0.5262 1.3435 1.0340 0.108 Uiso 1 1 calc R
H29B H 0.6072 1.2683 1.1079 0.108 Uiso 1 1 calc R
H29C H 0.5174 1.3314 1.1383 0.108 Uiso 1 1 calc R
C30 C 0.4717(6) 1.1483(6) 0.9705(5) 0.0574(17) Uani 1 1 d .
H30A H 0.4633 1.1957 0.9176 0.086 Uiso 1 1 calc R
H30B H 0.4198 1.0884 0.9493 0.086 Uiso 1 1 calc R
H30C H 0.5481 1.1246 0.9929 0.086 Uiso 1 1 calc R
C31 C 0.2313(5) 0.6564(4) 0.1543(4) 0.0380(12) Uani 1 1 d .
C32 C 0.1262(5) 0.6222(5) 0.0741(4) 0.0519(16) Uani 1 1 d .
H32A H 0.0905 0.6834 0.0407 0.078 Uiso 1 1 calc R
H32B H 0.0746 0.5846 0.1005 0.078 Uiso 1 1 calc R
H32C H 0.1460 0.5766 0.0298 0.078 Uiso 1 1 calc R
C33 C 0.3096(6) 0.7130(5) 0.1101(5) 0.0520(16) Uani 1 1 d .
H33A H 0.2702 0.7685 0.0697 0.078 Uiso 1 1 calc R
H33B H 0.3351 0.6639 0.0719 0.078 Uiso 1 1 calc R
H33C H 0.3739 0.7430 0.1603 0.078 Uiso 1 1 calc R
C34 C 0.2798(4) 0.5538(4) 0.2029(4) 0.0339(11) Uani 1 1 d .
H34A H 0.2237 0.5226 0.2290 0.041 Uiso 1 1 calc R
H34B H 0.2834 0.5063 0.1517 0.041 Uiso 1 1 calc R
C35 C 0.3933(4) 0.5498(4) 0.2821(4) 0.0414(13) Uani 1 1 d .
C36 C 0.4089(5) 0.6287(6) 0.3620(5) 0.0564(17) Uani 1 1 d .
H36A H 0.4096 0.6991 0.3374 0.085 Uiso 1 1 calc R
H36B H 0.4795 0.6178 0.4119 0.085 Uiso 1 1 calc R
H36C H 0.3475 0.6201 0.3882 0.085 Uiso 1 1 calc R
C37 C 0.4928(5) 0.5600(6) 0.2446(6) 0.0564(17) Uani 1 1 d .
H37A H 0.4977 0.6305 0.2215 0.085 Uiso 1 1 calc R
H37B H 0.4825 0.5099 0.1926 0.085 Uiso 1 1 calc R
H37C H 0.5614 0.5461 0.2957 0.085 Uiso 1 1 calc R
C38 C 0.3978(6) 0.4403(5) 0.3239(6) 0.063(2) Uani 1 1 d .
H38A H 0.4717 0.4308 0.3698 0.095 Uiso 1 1 calc R
H38B H 0.3832 0.3883 0.2729 0.095 Uiso 1 1 calc R
H38C H 0.3414 0.4322 0.3557 0.095 Uiso 1 1 calc R
C39 C -0.0445(4) 0.6489(4) 0.4854(4) 0.0283(10) Uani 1 1 d .
C40 C -0.0751(5) 0.6331(4) 0.5667(4) 0.0381(12) Uani 1 1 d .
H40A H -0.0429 0.6741 0.6226 0.046 Uiso 1 1 calc R
C41 C -0.1534(5) 0.5559(4) 0.5620(4) 0.0394(12) Uani 1 1 d .
H41A H -0.1749 0.5418 0.6163 0.047 Uiso 1 1 calc R
C42 C -0.2029(5) 0.4966(4) 0.4783(5) 0.0433(13) Uani 1 1 d .
H42A H -0.2581 0.4446 0.4777 0.052 Uiso 1 1 calc R
C43 C -0.1746(5) 0.5112(4) 0.3981(5) 0.0419(13) Uani 1 1 d .
H43A H -0.2088 0.4705 0.3424 0.050 Uiso 1 1 calc R
C44 C -0.0922(4) 0.5894(4) 0.4014(4) 0.0307(10) Uani 1 1 d .
C1S C 0.3257(7) 0.8466(6) 0.6096(6) 0.070(2) Uani 1 1 d .
H1SA H 0.2545 0.8383 0.5571 0.084 Uiso 1 1 calc R
H1SB H 0.3093 0.8737 0.6657 0.084 Uiso 1 1 calc R
Cl1S Cl 0.4134(2) 0.9345(2) 0.5777(2) 0.1196(12) Uani 1 1 d .
Cl2S Cl 0.38641(19) 0.72507(16) 0.63569(19) 0.0963(9) Uani 1 1 d .
O1S O 0.0779(4) 0.9858(4) 1.0332(3) 0.0519(13) Uani 1 1 d .
O1S' O 0.1574(4) 1.0018(3) 1.0532(3) 0.0478(11) Uani 1 1 d .

loop_
_atom_site_aniso_label
_atom_site_aniso_U_11
_atom_site_aniso_U_22
_atom_site_aniso_U_33
_atom_site_aniso_U_23
_atom_site_aniso_U_13
_atom_site_aniso_U_12
Zn 0.0240(4) 0.0275(4) 0.0353(4) -0.0032(3) 0.0112(3) 0.0038(3)
O1 0.0264(16) 0.0318(18) 0.0292(17) -0.0010(13) 0.0076(14) 0.0032(13)
O2 0.0349(19) 0.0267(17) 0.040(2) -0.0031(14) 0.0206(16) 0.0044(14)
O3 0.0220(16) 0.0246(16) 0.0396(19) -0.0075(13) 0.0080(14) 0.0019(13)
N1 0.032(2) 0.029(2) 0.035(2) -0.0041(16) 0.0081(18) 0.0046(17)
N2 0.029(2) 0.028(2) 0.032(2) -0.0045(16) 0.0068(17) 0.0026(16)
N3 0.030(2) 0.034(2) 0.038(2) -0.0085(18) 0.0099(19) -0.0030(17)
N4 0.032(2) 0.032(2) 0.033(2) -0.0009(17) 0.0129(18) 0.0068(17)
N5 0.030(2) 0.0223(19) 0.037(2) -0.0030(16) 0.0117(18) 0.0060(16)
N6 0.032(2) 0.026(2) 0.046(3) -0.0054(18) 0.014(2) 0.0045(17)
N7 0.026(2) 0.032(2) 0.035(2) -0.0041(17) 0.0087(18) -0.0033(16)
N8 0.036(2) 0.031(2) 0.037(2) 0.0000(17) 0.0186(19) 0.0033(18)
C1 0.019(2) 0.032(2) 0.035(3) -0.0026(19) 0.0066(19) 0.0064(18)
C2 0.023(2) 0.030(2) 0.037(3) -0.0021(19) 0.008(2) 0.0015(18)
C3 0.028(2) 0.035(3) 0.035(3) -0.003(2) 0.011(2) 0.002(2)
C4 0.023(2) 0.034(3) 0.037(3) -0.009(2) 0.007(2) 0.0028(19)
C5 0.025(2) 0.027(2) 0.038(3) -0.0034(19) 0.007(2) 0.0030(19)
C6 0.023(2) 0.026(2) 0.039(3) -0.0022(19) 0.009(2) 0.0048(18)
C7 0.021(2) 0.026(2) 0.038(3) -0.0058(19) 0.004(2) -0.0059(18)
C8 0.032(3) 0.037(3) 0.049(3) -0.001(2) 0.016(2) -0.001(2)
C9 0.043(3) 0.038(3) 0.041(3) -0.002(2) 0.021(3) -0.001(2)
C10 0.031(3) 0.036(3) 0.039(3) 0.000(2) 0.015(2) 0.006(2)
C11 0.031(3) 0.028(2) 0.040(3) -0.004(2) 0.014(2) 0.002(2)
C12 0.028(2) 0.027(2) 0.031(2) 0.0015(18) 0.010(2) 0.0097(19)
C13 0.028(2) 0.028(2) 0.036(3) 0.002(2) 0.008(2) 0.0079(19)
C14 0.033(3) 0.027(2) 0.041(3) -0.001(2) 0.011(2) 0.010(2)
C15 0.033(3) 0.035(3) 0.035(3) -0.003(2) 0.013(2) 0.009(2)
C16 0.038(3) 0.035(3) 0.040(3) -0.004(2) 0.020(2) 0.007(2)
C17 0.030(3) 0.036(3) 0.030(3) -0.002(2) 0.001(2) 0.002(2)
C18 0.043(3) 0.034(3) 0.043(3) 0.000(2) 0.003(3) 0.009(2)
C19 0.058(4) 0.034(3) 0.043(3) 0.005(2) 0.005(3) 0.000(3)
C20 0.056(4) 0.044(3) 0.036(3) 0.001(2) 0.007(3) -0.014(3)
C21 0.043(3) 0.044(3) 0.040(3) -0.002(2) 0.016(3) -0.007(2)
C22 0.034(3) 0.037(3) 0.032(3) -0.006(2) 0.008(2) -0.001(2)
C23 0.030(3) 0.038(3) 0.042(3) -0.011(2) 0.016(2) -0.001(2)
C24 0.060(4) 0.043(3) 0.051(4) -0.015(3) 0.030(3) -0.008(3)
C25 0.042(3) 0.045(3) 0.055(4) -0.013(3) 0.018(3) 0.006(3)
C26 0.035(3) 0.043(3) 0.044(3) -0.010(2) 0.013(2) 0.003(2)
C27 0.037(3) 0.057(4) 0.046(3) -0.016(3) 0.005(3) -0.004(3)
C28 0.062(5) 0.083(5) 0.058(4) 0.002(4) 0.007(4) 0.020(4)
C29 0.042(4) 0.091(6) 0.074(5) -0.029(4) 0.007(4) -0.009(4)
C30 0.040(3) 0.070(4) 0.059(4) -0.014(3) 0.009(3) 0.018(3)
C31 0.036(3) 0.036(3) 0.046(3) -0.005(2) 0.018(2) 0.011(2)
C32 0.049(4) 0.063(4) 0.044(3) -0.013(3) 0.014(3) 0.018(3)
C33 0.073(5) 0.039(3) 0.059(4) 0.001(3) 0.042(4) 0.013(3)
C34 0.028(2) 0.029(2) 0.050(3) -0.005(2) 0.018(2) 0.008(2)
C35 0.028(3) 0.045(3) 0.055(3) -0.001(3) 0.017(3) 0.011(2)
C36 0.041(3) 0.074(5) 0.048(4) -0.018(3) 0.004(3) 0.014(3)
C37 0.031(3) 0.060(4) 0.083(5) -0.007(3) 0.025(3) 0.003(3)
C38 0.046(4) 0.056(4) 0.092(6) 0.028(4) 0.026(4) 0.027(3)
C39 0.026(2) 0.025(2) 0.035(3) -0.0010(18) 0.011(2) 0.0060(18)
C40 0.036(3) 0.037(3) 0.043(3) 0.004(2) 0.014(2) 0.009(2)
C41 0.036(3) 0.040(3) 0.049(3) 0.006(2) 0.022(3) 0.007(2)
C42 0.034(3) 0.037(3) 0.064(4) 0.002(3) 0.024(3) 0.000(2)
C43 0.038(3) 0.033(3) 0.059(4) -0.011(2) 0.021(3) -0.001(2)
C44 0.026(2) 0.023(2) 0.045(3) -0.004(2) 0.013(2) 0.0054(18)
C1S 0.074(5) 0.077(5) 0.062(4) 0.009(4) 0.021(4) 0.051(4)
Cl1S 0.0962(18) 0.135(2) 0.165(3) 0.083(2) 0.086(2) 0.0701(17)
Cl2S 0.0786(14) 0.0611(12) 0.1124(18) -0.0328(11) -0.0246(12) 0.0403(10)
O1S 0.051(3) 0.081(3) 0.0184(17) -0.0073(18) -0.0013(17) 0.050(2)
O1S' 0.040(2) 0.061(3) 0.035(2) 0.0258(19) 0.0021(19) -0.012(2)

loop_
_atom_type_symbol
_atom_type_description
_atom_type_scat_dispersion_real
_atom_type_scat_dispersion_imag
_atom_type_scat_source
C C 0.0181 0.0091 'International Tables Vol C Tables 4.2.6.8 and 6.1.1.4'
H H 0.0000 0.0000 'International Tables Vol C Tables 4.2.6.8 and 6.1.1.4'
N N 0.0311 0.0180 'International Tables Vol C Tables 4.2.6.8 and 6.1.1.4'
O O 0.0492 0.0322 'International Tables Vol C Tables 4.2.6.8 and 6.1.1.4'
Zn Zn -1.5491 0.6778 'International Tables Vol C Tables 4.2.6.8 and 6.1.1.4'
Cl Cl 0.3639 0.7018 'International Tables Vol C Tables 4.2.6.8 and 6.1.1.4'

loop_
_geom_angle_atom_site_label_1
_geom_angle_atom_site_label_2
_geom_angle_atom_site_label_3
_geom_angle
O2 Zn O3 98.15(14)
O2 Zn O1 96.31(14)
O3 Zn O1 98.98(14)
O2 Zn N8 88.69(15)
O3 Zn N8 107.20(16)
O1 Zn N8 152.38(16)
O2 Zn N7 155.43(16)
O3 Zn N7 105.66(15)
O1 Zn N7 86.02(15)
N8 Zn N7 78.69(17)
C1 O1 Zn 128.0(3)
C12 O2 Zn 130.3(3)
Zn O3 H3A 120.1
Zn O3 H3B 119.9
H3A O3 H3B 120.0
N2 N1 C17 102.6(4)
N3 N2 N1 116.9(4)
N3 N2 C2 121.8(4)
N1 N2 C2 121.1(4)
N2 N3 C22 102.8(4)
N5 N4 C39 103.1(4)
N6 N5 N4 116.8(4)
N6 N5 C13 120.7(4)
N4 N5 C13 122.3(4)
N5 N6 C44 103.2(4)
C7 N7 C8 118.8(4)
C7 N7 Zn 126.8(3)
C8 N7 Zn 114.4(3)
C10 N8 C9 121.1(4)
C10 N8 Zn 126.0(4)
C9 N8 Zn 112.2(3)
O1 C1 C2 120.7(4)
O1 C1 C6 123.9(5)
C2 C1 C6 115.4(5)
C3 C2 C1 123.4(5)
C3 C2 N2 116.9(5)
C1 C2 N2 119.6(4)
C2 C3 C4 121.5(5)
C2 C3 H3C 119.2
C4 C3 H3C 119.2
C5 C4 C3 116.7(5)
C5 C4 C23 123.7(5)
C3 C4 C23 119.6(5)
C4 C5 C6 122.9(5)
C4 C5 H5A 118.6
C6 C5 H5A 118.6
C1 C6 C5 119.9(5)
C1 C6 C7 124.3(5)
C5 C6 C7 115.6(4)
N7 C7 C6 124.4(4)
N7 C7 H7A 117.8
C6 C7 H7A 117.8
N7 C8 C9 110.0(4)
N7 C8 H8A 109.7
C9 C8 H8A 109.7
N7 C8 H8B 109.7
C9 C8 H8B 109.7
H8A C8 H8B 108.2
N8 C9 C8 108.4(4)
N8 C9 H9A 110.0
C8 C9 H9A 110.0
N8 C9 H9B 110.0
C8 C9 H9B 110.0
H9A C9 H9B 108.4
N8 C10 C11 126.3(5)
N8 C10 H10A 116.8
C11 C10 H10A 116.8
C16 C11 C12 120.9(5)
C16 C11 C10 115.3(5)
C12 C11 C10 123.8(4)
O2 C12 C13 122.0(4)
O2 C12 C11 123.5(4)
C13 C12 C11 114.6(4)
C14 C13 C12 122.7(5)
C14 C13 N5 116.3(4)
C12 C13 N5 121.0(4)
C15 C14 C13 122.6(5)
C15 C14 H14A 118.7
C13 C14 H14A 118.7
C16 C15 C14 116.7(5)
C16 C15 C31 123.1(5)
C14 C15 C31 120.2(5)
C15 C16 C11 122.4(5)
C15 C16 H16A 118.8
C11 C16 H16A 118.8
N1 C17 C22 108.9(5)
N1 C17 C18 130.1(5)
C22 C17 C18 121.0(5)
C19 C18 C17 117.3(6)
C19 C18 H18A 121.4
C17 C18 H18A 121.4
C18 C19 C20 120.9(5)
C18 C19 H19A 119.6
C20 C19 H19A 119.6
C21 C20 C19 122.6(6)
C21 C20 H20A 118.7
C19 C20 H20A 118.7
C20 C21 C22 117.7(6)
C20 C21 H21A 121.1
C22 C21 H21A 121.1
N3 C22 C17 108.7(5)
N3 C22 C21 130.7(5)
C17 C22 C21 120.5(5)
C24 C23 C25 106.8(5)
C24 C23 C4 111.3(5)
C25 C23 C4 107.1(4)
C24 C23 C26 112.3(5)
C25 C23 C26 106.4(5)
C4 C23 C26 112.5(4)
C23 C24 H24A 109.5
C23 C24 H24B 109.5
H24A C24 H24B 109.5
C23 C24 H24C 109.5
H24A C24 H24C 109.5
H24B C24 H24C 109.5
C23 C25 H25A 109.5
C23 C25 H25B 109.5
H25A C25 H25B 109.5
C23 C25 H25C 109.5
H25A C25 H25C 109.5
H25B C25 H25C 109.5
C27 C26 C23 123.9(5)
C27 C26 H26A 106.3
C23 C26 H26A 106.3
C27 C26 H26B 106.3
C23 C26 H26B 106.3
H26A C26 H26B 106.4
C30 C27 C29 108.8(6)
C30 C27 C26 113.4(5)
C29 C27 C26 112.4(6)
C30 C27 C28 107.2(6)
C29 C27 C28 108.0(6)
C26 C27 C28 106.8(5)
C27 C28 H28A 109.5
C27 C28 H28B 109.5
H28A C28 H28B 109.5
C27 C28 H28C 109.5
H28A C28 H28C 109.5
H28B C28 H28C 109.5
C27 C29 H29A 109.5
C27 C29 H29B 109.5
H29A C29 H29B 109.5
C27 C29 H29C 109.5
H29A C29 H29C 109.5
H29B C29 H29C 109.5
C27 C30 H30A 109.5
C27 C30 H30B 109.5
H30A C30 H30B 109.5
C27 C30 H30C 109.5
H30A C30 H30C 109.5
H30B C30 H30C 109.5
C33 C31 C32 107.7(5)
C33 C31 C15 111.9(5)
C32 C31 C15 108.5(4)
C33 C31 C34 112.3(4)
C32 C31 C34 105.0(5)
C15 C31 C34 110.9(4)
C31 C32 H32A 109.5
C31 C32 H32B 109.5
H32A C32 H32B 109.5
C31 C32 H32C 109.5
H32A C32 H32C 109.5
H32B C32 H32C 109.5
C31 C33 H33A 109.5
C31 C33 H33B 109.5
H33A C33 H33B 109.5
C31 C33 H33C 109.5
H33A C33 H33C 109.5
H33B C33 H33C 109.5
C35 C34 C31 123.2(5)
C35 C34 H34A 106.5
C31 C34 H34A 106.5
C35 C34 H34B 106.5
C31 C34 H34B 106.5
H34A C34 H34B 106.5
C36 C35 C37 109.3(5)
C36 C35 C38 108.2(6)
C37 C35 C38 105.8(5)
C36 C35 C34 114.0(4)
C37 C35 C34 113.0(5)
C38 C35 C34 106.1(5)
C35 C36 H36A 109.5
C35 C36 H36B 109.5
H36A C36 H36B 109.5
C35 C36 H36C 109.5
H36A C36 H36C 109.5
H36B C36 H36C 109.5
C35 C37 H37A 109.5
C35 C37 H37B 109.5
H37A C37 H37B 109.5
C35 C37 H37C 109.5
H37A C37 H37C 109.5
H37B C37 H37C 109.5
C35 C38 H38A 109.5
C35 C38 H38B 109.5
H38A C38 H38B 109.5
C35 C38 H38C 109.5
H38A C38 H38C 109.5
H38B C38 H38C 109.5
N4 C39 C40 129.6(5)
N4 C39 C44 108.0(4)
C40 C39 C44 122.4(5)
C41 C40 C39 116.8(5)
C41 C40 H40A 121.6
C39 C40 H40A 121.6
C40 C41 C42 121.5(5)
C40 C41 H41A 119.3
C42 C41 H41A 119.3
C43 C42 C41 122.5(5)
C43 C42 H42A 118.7
C41 C42 H42A 118.7
C42 C43 C44 117.3(5)
C42 C43 H43A 121.4
C44 C43 H43A 121.4
N6 C44 C39 108.9(4)
N6 C44 C43 131.6(5)
C39 C44 C43 119.5(5)
Cl1S C1S Cl2S 111.0(4)
Cl1S C1S H1SA 109.4
Cl2S C1S H1SA 109.4
Cl1S C1S H1SB 109.4
Cl2S C1S H1SB 109.4
H1SA C1S H1SB 108.0

loop_
_geom_bond_atom_site_label_1
_geom_bond_atom_site_label_2
_geom_bond_distance
Zn O2 1.993(3)
Zn O3 2.020(3)
Zn O1 2.030(3)
Zn N8 2.077(4)
Zn N7 2.092(4)
O1 C1 1.320(6)
O2 C12 1.301(6)
O3 H3A 0.8499
O3 H3B 0.8500
N1 N2 1.339(6)
N1 C17 1.344(7)
N2 N3 1.329(6)
N2 C2 1.436(6)
N3 C22 1.347(7)
N4 N5 1.333(6)
N4 C39 1.353(6)
N5 N6 1.328(6)
N5 C13 1.438(6)
N6 C44 1.343(7)
N7 C7 1.287(6)
N7 C8 1.469(7)
N8 C10 1.277(7)
N8 C9 1.456(7)
C1 C2 1.405(7)
C1 C6 1.411(7)
C2 C3 1.372(7)
C3 C4 1.389(7)
C3 H3C 0.9500
C4 C5 1.372(7)
C4 C23 1.541(7)
C5 C6 1.424(7)
C5 H5A 0.9500
C6 C7 1.435(7)
C7 H7A 0.9500
C8 C9 1.499(8)
C8 H8A 0.9900
C8 H8B 0.9900
C9 H9A 0.9900
C9 H9B 0.9900
C10 C11 1.441(7)
C10 H10A 0.9500
C11 C16 1.422(7)
C11 C12 1.437(7)
C12 C13 1.409(7)
C13 C14 1.389(7)
C14 C15 1.384(7)
C14 H14A 0.9500
C15 C16 1.377(8)
C15 C31 1.544(7)
C16 H16A 0.9500
C17 C22 1.405(7)
C17 C18 1.414(7)
C18 C19 1.376(9)
C18 H18A 0.9500
C19 C20 1.418(10)
C19 H19A 0.9500
C20 C21 1.348(9)
C20 H20A 0.9500
C21 C22 1.412(8)
C21 H21A 0.9500
C23 C24 1.537(8)
C23 C25 1.540(7)
C23 C26 1.545(8)
C24 H24A 0.9800
C24 H24B 0.9800
C24 H24C 0.9800
C25 H25A 0.9800
C25 H25B 0.9800
C25 H25C 0.9800
C26 C27 1.543(8)
C26 H26A 0.9900
C26 H26B 0.9900
C27 C30 1.516(9)
C27 C29 1.536(9)
C27 C28 1.544(10)
C28 H28A 0.9800
C28 H28B 0.9800
C28 H28C 0.9800
C29 H29A 0.9800
C29 H29B 0.9800
C29 H29C 0.9800
C30 H30A 0.9800
C30 H30B 0.9800
C30 H30C 0.9800
C31 C33 1.526(8)
C31 C32 1.529(9)
C31 C34 1.559(7)
C32 H32A 0.9800
C32 H32B 0.9800
C32 H32C 0.9800
C33 H33A 0.9800
C33 H33B 0.9800
C33 H33C 0.9800
C34 C35 1.547(8)
C34 H34A 0.9900
C34 H34B 0.9900
C35 C36 1.523(8)
C35 C37 1.538(8)
C35 C38 1.540(8)
C36 H36A 0.9800
C36 H36B 0.9800
C36 H36C 0.9800
C37 H37A 0.9800
C37 H37B 0.9800
C37 H37C 0.9800
C38 H38A 0.9800
C38 H38B 0.9800
C38 H38C 0.9800
C39 C40 1.400(7)
C39 C44 1.413(7)
C40 C41 1.367(8)
C40 H40A 0.9500
C41 C42 1.413(9)
C41 H41A 0.9500
C42 C43 1.365(8)
C42 H42A 0.9500
C43 C44 1.416(7)
C43 H43A 0.9500
C1S Cl1S 1.733(9)
C1S Cl2S 1.761(7)
C1S H1SA 0.9900
C1S H1SB 0.9900
O1S O1S' 0.972(6)

loop_
_geom_torsion_atom_site_label_1
_geom_torsion_atom_site_label_2
_geom_torsion_atom_site_label_3
_geom_torsion_atom_site_label_4
_geom_torsion
O2 Zn O1 C1 -179.4(4)
O3 Zn O1 C1 -80.1(4)
N8 Zn O1 C1 81.3(5)
N7 Zn O1 C1 25.1(4)
O3 Zn O2 C12 117.1(4)
O1 Zn O2 C12 -142.9(4)
N8 Zn O2 C12 9.9(4)
N7 Zn O2 C12 -48.6(6)
C17 N1 N2 N3 0.6(6)
C17 N1 N2 C2 176.3(4)
N1 N2 N3 C22 0.4(6)
C2 N2 N3 C22 -175.3(4)
C39 N4 N5 N6 -0.2(5)
C39 N4 N5 C13 -175.3(4)
N4 N5 N6 C44 -0.1(5)
C13 N5 N6 C44 175.0(4)
O2 Zn N7 C7 -120.7(5)
O3 Zn N7 C7 73.9(4)
O1 Zn N7 C7 -24.3(4)
N8 Zn N7 C7 178.8(5)
O2 Zn N7 C8 61.5(5)
O3 Zn N7 C8 -103.8(3)
O1 Zn N7 C8 158.0(3)
N8 Zn N7 C8 1.1(3)
O2 Zn N8 C10 -12.3(5)
O3 Zn N8 C10 -110.4(5)
O1 Zn N8 C10 88.9(6)
N7 Zn N8 C10 146.5(5)
O2 Zn N8 C9 176.6(4)
O3 Zn N8 C9 78.5(4)
O1 Zn N8 C9 -82.2(5)
N7 Zn N8 C9 -24.6(4)
Zn O1 C1 C2 166.1(3)
Zn O1 C1 C6 -15.2(6)
O1 C1 C2 C3 -176.5(4)
C6 C1 C2 C3 4.7(7)
O1 C1 C2 N2 5.6(7)
C6 C1 C2 N2 -173.2(4)
N3 N2 C2 C3 58.4(6)
N1 N2 C2 C3 -117.1(5)
N3 N2 C2 C1 -123.7(5)
N1 N2 C2 C1 60.8(6)
C1 C2 C3 C4 -2.7(8)
N2 C2 C3 C4 175.2(4)
C2 C3 C4 C5 -0.3(7)
C2 C3 C4 C23 179.4(4)
C3 C4 C5 C6 0.9(7)
C23 C4 C5 C6 -178.7(5)
O1 C1 C6 C5 177.4(4)
C2 C1 C6 C5 -3.9(6)
O1 C1 C6 C7 -7.4(7)
C2 C1 C6 C7 171.4(4)
C4 C5 C6 C1 1.2(7)
C4 C5 C6 C7 -174.4(4)
C8 N7 C7 C6 -168.8(5)
Zn N7 C7 C6 13.5(7)
C1 C6 C7 N7 7.9(8)
C5 C6 C7 N7 -176.7(5)
C7 N7 C8 C9 -156.5(5)
Zn N7 C8 C9 21.5(5)
C10 N8 C9 C8 -128.7(5)
Zn N8 C9 C8 42.9(5)
N7 C8 C9 N8 -41.0(6)
C9 N8 C10 C11 179.5(5)
Zn N8 C10 C11 9.1(8)
N8 C10 C11 C16 179.2(5)
N8 C10 C11 C12 1.6(9)
Zn O2 C12 C13 175.5(3)
Zn O2 C12 C11 -3.8(7)
C16 C11 C12 O2 177.7(5)
C10 C11 C12 O2 -4.7(8)
C16 C11 C12 C13 -1.7(7)
C10 C11 C12 C13 175.9(5)
O2 C12 C13 C14 -177.4(5)
C11 C12 C13 C14 2.0(7)
O2 C12 C13 N5 3.4(7)
C11 C12 C13 N5 -177.2(4)
N6 N5 C13 C14 -29.1(6)
N4 N5 C13 C14 145.8(5)
N6 N5 C13 C12 150.1(5)
N4 N5 C13 C12 -35.0(7)
C12 C13 C14 C15 0.6(8)
N5 C13 C14 C15 179.9(5)
C13 C14 C15 C16 -3.6(8)
C13 C14 C15 C31 178.2(5)
C14 C15 C16 C11 3.9(8)
C31 C15 C16 C11 -178.0(5)
C12 C11 C16 C15 -1.3(8)
C10 C11 C16 C15 -179.0(5)
N2 N1 C17 C22 -1.2(5)
N2 N1 C17 C18 -179.3(5)
N1 C17 C18 C19 179.7(6)
C22 C17 C18 C19 1.8(8)
C17 C18 C19 C20 -2.2(9)
C18 C19 C20 C21 1.6(10)
C19 C20 C21 C22 -0.4(9)
N2 N3 C22 C17 -1.1(5)
N2 N3 C22 C21 179.5(6)
N1 C17 C22 N3 1.5(6)
C18 C17 C22 N3 179.8(5)
N1 C17 C22 C21 -179.0(5)
C18 C17 C22 C21 -0.7(8)
C20 C21 C22 N3 179.3(6)
C20 C21 C22 C17 0.0(8)
C5 C4 C23 C24 -3.5(7)
C3 C4 C23 C24 176.9(5)
C5 C4 C23 C25 112.9(6)
C3 C4 C23 C25 -66.8(6)
C5 C4 C23 C26 -130.5(5)
C3 C4 C23 C26 49.8(6)
C24 C23 C26 C27 -59.5(7)
C25 C23 C26 C27 -176.0(5)
C4 C23 C26 C27 67.0(7)
C23 C26 C27 C30 -45.6(8)
C23 C26 C27 C29 78.3(7)
C23 C26 C27 C28 -163.5(6)
C16 C15 C31 C33 2.9(8)
C14 C15 C31 C33 -179.1(5)
C16 C15 C31 C32 -115.9(6)
C14 C15 C31 C32 62.1(7)
C16 C15 C31 C34 129.2(5)
C14 C15 C31 C34 -52.8(7)
C33 C31 C34 C35 56.9(7)
C32 C31 C34 C35 173.8(5)
C15 C31 C34 C35 -69.2(6)
C31 C34 C35 C36 49.4(7)
C31 C34 C35 C37 -76.2(6)
C31 C34 C35 C38 168.3(5)
N5 N4 C39 C40 179.9(5)
N5 N4 C39 C44 0.5(5)
N4 C39 C40 C41 -178.7(5)
C44 C39 C40 C41 0.6(7)
C39 C40 C41 C42 -1.4(8)
C40 C41 C42 C43 1.2(9)
C41 C42 C43 C44 -0.1(8)
N5 N6 C44 C39 0.5(5)
N5 N6 C44 C43 179.7(5)
N4 C39 C44 N6 -0.6(5)
C40 C39 C44 N6 179.9(4)
N4 C39 C44 C43 180.0(4)
C40 C39 C44 C43 0.5(7)
C42 C43 C44 N6 -180.0(5)
C42 C43 C44 C39 -0.8(7)
